data_7242647
loop_
_publ_author_name
'Appavoo, Divambal'
'Spencer, Lara C.'
'Guzei, Ilia A.'
'G\'omez-Garc\'ia, Carlos J.'
'van Wyk, Juanita L.'
'Darkwa, James'

_publ_section_title
;
 Ring opening polymerization of d,l-lactide and \e-caprolactone catalysed
 by (pyrazol-1-yl)copper(ii) carboxylate complexes
;
_journal_issue 22
_journal_name_full 'RSC Advances'
_journal_page_first 13475
_journal_page_last 13485
_journal_paper_doi 10.1039/D1RA00339A
_journal_volume 11
_journal_year 2021
_chemical_formula_moiety 'C64 H64 Cu2 N8 O8'
_chemical_formula_sum 'C64 H64 Cu2 N8 O8'
_chemical_formula_weight 1200.31
_space_group_crystal_system triclinic
_space_group_IT_number 2
_space_group_name_Hall '-P 1'
_space_group_name_H-M_alt 'P -1'
_atom_sites_solution_hydrogens geom
_atom_sites_solution_primary direct
_audit_creation_date 2020-12-07
_audit_creation_method
;
Olex2 1.3
(compiled 2020.11.12 svn.r5f609507 for OlexSys, GUI svn.r6226)
;
_audit_update_record
;
2020-12-17 deposited with the CCDC.	2021-03-24 downloaded from the CCDC.
;
_cell_angle_alpha 79.52(5)
_cell_angle_beta 73.95(4)
_cell_angle_gamma 88.13(4)
_cell_formula_units_Z 1
_cell_length_a 10.468(5)
_cell_length_b 10.853(6)
_cell_length_c 13.430(4)
_cell_measurement_reflns_used 999
_cell_measurement_temperature 100(2)
_cell_measurement_theta_max 30.53
_cell_measurement_theta_min 2.71
_cell_volume 1441.6(12)
_computing_cell_refinement 'SAINT Ver. 7.24A (Bruker-AXS, 2007)'
_computing_data_collection 'APEX2 Ver. 2.1-4 (Bruker-AXS, 2009)'
_computing_data_reduction 'SAINT Ver. 7.24A'
_computing_molecular_graphics 'Olex2 1.3 (Dolomanov et al., 2009)'
_computing_publication_material 'Olex2 1.3 (Dolomanov et al., 2009)'
_computing_structure_refinement 'XL  (Sheldrick, 2008)'
_computing_structure_solution 'SHELXS  (Sheldrick, 2008)'
_diffrn_ambient_temperature 100.15
_diffrn_measured_fraction_theta_full 0.996
_diffrn_measured_fraction_theta_max 0.995
_diffrn_measurement_device_type 'Bruker SMART APEX2 area detector'
_diffrn_measurement_method '0.60\% \w and 0.6\% \f scans'
_diffrn_radiation_type MoK\a
_diffrn_radiation_wavelength 0.71073
_diffrn_reflns_av_R_equivalents 0.0209
_diffrn_reflns_av_unetI/netI 0.0249
_diffrn_reflns_Laue_measured_fraction_full 0.996
_diffrn_reflns_Laue_measured_fraction_max 0.995
_diffrn_reflns_limit_h_max 14
_diffrn_reflns_limit_h_min -14
_diffrn_reflns_limit_k_max 15
_diffrn_reflns_limit_k_min -15
_diffrn_reflns_limit_l_max 19
_diffrn_reflns_limit_l_min -19
_diffrn_reflns_number 24410
_diffrn_reflns_point_group_measured_fraction_full 0.996
_diffrn_reflns_point_group_measured_fraction_max 0.995
_diffrn_reflns_theta_full 25.000
_diffrn_reflns_theta_max 30.533
_diffrn_reflns_theta_min 2.706
_exptl_absorpt_coefficient_mu 0.801
_exptl_absorpt_correction_T_max 0.9387
_exptl_absorpt_correction_T_min 0.8692
_exptl_absorpt_correction_type analytical
_exptl_absorpt_process_details
;
SADABS  (Bruker-AXS, 2007)
;
_exptl_crystal_colour green
_exptl_crystal_colour_primary green
_exptl_crystal_density_diffrn 1.383
_exptl_crystal_density_method 'not measured'
_exptl_crystal_description block
_exptl_crystal_F_000 626
_exptl_crystal_size_max 0.18
_exptl_crystal_size_mid 0.1
_exptl_crystal_size_min 0.08
_refine_diff_density_max 0.542
_refine_diff_density_min -0.337
_refine_diff_density_rms 0.063
_refine_ls_extinction_method none
_refine_ls_goodness_of_fit_ref 1.054
_refine_ls_hydrogen_treatment constr
_refine_ls_matrix_type full
_refine_ls_number_parameters 374
_refine_ls_number_reflns 8782
_refine_ls_number_restraints 0
_refine_ls_restrained_S_all 1.054
_refine_ls_R_factor_all 0.0369
_refine_ls_R_factor_gt 0.0311
_refine_ls_shift/su_max 0.000
_refine_ls_shift/su_mean 0.000
_refine_ls_structure_factor_coef Fsqd
_refine_ls_weighting_details 'w=1/[\s^2^(Fo^2^)+(0.0378P)^2^+0.8064P] where P=(Fo^2^+2Fc^2^)/3'
_refine_ls_weighting_scheme calc
_refine_ls_wR_factor_gt 0.0807
_refine_ls_wR_factor_ref 0.0838
_reflns_Friedel_coverage 0.000
_reflns_number_gt 7813
_reflns_number_total 8782
_reflns_threshold_expression 'I > 2\s(I)'
_cod_data_source_file d1ra00339a2.cif
_cod_data_source_block darkwa137
_cod_database_code 7242647
_shelx_shelxl_version_number 2018/3
_shelx_space_group_comment
;
The symmetry employed for this shelxl refinement is uniquely defined
by the following loop, which should always be used as a source of
symmetry information in preference to the above space-group names.
They are only intended as comments.
;
_shelx_estimated_absorpt_t_max 0.939
_shelx_estimated_absorpt_t_min 0.869
_olex2_refinement_description
;
1. Fixed Uiso
 At 1.2 times of:
  All C(H) groups, All C(H,H) groups
 At 1.5 times of:
  All C(H,H,H) groups
2.a Secondary CH2 refined with riding coordinates:
 C20(H20A,H20B), C27(H27A,H27B)
2.b Aromatic/amide H refined with riding coordinates:
 C3(H3), C4(H4), C5(H5), C6(H6), C7(H7), C10(H10), C11(H11), C12(H12),
 C13(H13), C14(H14), C17(H17), C22(H22), C23(H23), C24(H24), C25(H25), C30(H30)
2.c Idealised Me refined as rotating group:
 C15(H15A,H15B,H15C), C19(H19A,H19B,H19C), C28(H28A,H28B,H28C), C32(H32A,H32B,
 H32C)
;
_olex2_submission_special_instructions 'No special instructions were received'

loop_
_space_group_symop_operation_xyz
'x, y, z'
'-x, -y, -z'

loop_
_atom_site_label
_atom_site_type_symbol
_atom_site_fract_x
_atom_site_fract_y
_atom_site_fract_z
_atom_site_U_iso_or_equiv
_atom_site_adp_type
_atom_site_occupancy
_atom_site_site_symmetry_order
_atom_site_calc_flag
_atom_site_refinement_flags_posn
_atom_site_refinement_flags_adp
_atom_site_refinement_flags_occupancy
_atom_site_disorder_assembly
_atom_site_disorder_group
Cu1 Cu 0.02567(2) -0.09383(2) 0.07156(2) 0.01317(5) Uani 1 1 d . . . . .
O1 O 0.17683(10) 0.01425(9) 0.06302(8) 0.01977(19) Uani 1 1 d . . . . .
O2 O 0.13272(10) 0.17110(9) -0.05647(9) 0.0226(2) Uani 1 1 d . . . . .
O3 O -0.08995(10) 0.00421(9) 0.17141(8) 0.02023(19) Uani 1 1 d . . . . .
O4 O -0.13185(11) 0.16117(9) 0.05173(8) 0.0210(2) Uani 1 1 d . . . . .
N1 N 0.06036(11) -0.24924(10) 0.18983(8) 0.0149(2) Uani 1 1 d . . . . .
N2 N 0.07416(11) -0.23542(10) 0.28521(8) 0.0148(2) Uani 1 1 d . . . . .
N3 N 0.21782(12) 0.20785(11) 0.40705(10) 0.0201(2) Uani 1 1 d . . . . .
N4 N 0.20988(12) 0.19176(11) 0.51160(10) 0.0217(2) Uani 1 1 d . . . . .
C1 C 0.20107(12) 0.11965(12) 0.00337(10) 0.0152(2) Uani 1 1 d . . . . .
C2 C 0.32275(13) 0.19033(12) 0.00054(10) 0.0159(2) Uani 1 1 d . . . . .
C3 C 0.42078(13) 0.12988(13) 0.04217(11) 0.0183(2) Uani 1 1 d . . . . .
H3 H 0.406687 0.045854 0.079009 0.022 Uiso 1 1 calc R U . . .
C4 C 0.53939(14) 0.19266(14) 0.02974(12) 0.0228(3) Uani 1 1 d . . . . .
H4 H 0.607414 0.150682 0.056332 0.027 Uiso 1 1 calc R U . . .
C5 C 0.55855(15) 0.31649(15) -0.02142(12) 0.0251(3) Uani 1 1 d . . . . .
H5 H 0.640001 0.358943 -0.030360 0.030 Uiso 1 1 calc R U . . .
C6 C 0.45859(15) 0.37874(14) -0.05972(12) 0.0247(3) Uani 1 1 d . . . . .
H6 H 0.470735 0.464363 -0.092671 0.030 Uiso 1 1 calc R U . . .
C7 C 0.34142(14) 0.31570(13) -0.04973(11) 0.0202(3) Uani 1 1 d . . . . .
H7 H 0.273878 0.357602 -0.076995 0.024 Uiso 1 1 calc R U . . .
C8 C -0.13870(12) 0.10890(12) 0.14484(10) 0.0154(2) Uani 1 1 d . . . . .
C9 C -0.21068(13) 0.17706(12) 0.23111(10) 0.0167(2) Uani 1 1 d . . . . .
C10 C -0.25945(15) 0.29658(14) 0.20569(11) 0.0224(3) Uani 1 1 d . . . . .
H10 H -0.246395 0.334539 0.133972 0.027 Uiso 1 1 calc R U . . .
C11 C -0.32701(17) 0.36004(15) 0.28514(13) 0.0285(3) Uani 1 1 d . . . . .
H11 H -0.359487 0.441582 0.267725 0.034 Uiso 1 1 calc R U . . .
C12 C -0.34702(16) 0.30429(16) 0.38986(13) 0.0285(3) Uani 1 1 d . . . . .
H12 H -0.393628 0.347599 0.444088 0.034 Uiso 1 1 calc R U . . .
C13 C -0.29921(16) 0.18554(15) 0.41569(11) 0.0253(3) Uani 1 1 d . . . . .
H13 H -0.313343 0.147687 0.487542 0.030 Uiso 1 1 calc R U . . .
C14 C -0.23047(14) 0.12155(13) 0.33652(11) 0.0202(3) Uani 1 1 d . . . . .
H14 H -0.197233 0.040437 0.354303 0.024 Uiso 1 1 calc R U . . .
C15 C 0.03091(16) -0.42839(13) 0.10564(11) 0.0221(3) Uani 1 1 d . . . . .
H15A H 0.022471 -0.360979 0.048538 0.033 Uiso 1 1 calc R U . . .
H15B H -0.049878 -0.481143 0.130149 0.033 Uiso 1 1 calc R U . . .
H15C H 0.107762 -0.479381 0.079803 0.033 Uiso 1 1 calc R U . . .
C16 C 0.04984(13) -0.37280(12) 0.19507(10) 0.0165(2) Uani 1 1 d . . . . .
C17 C 0.05794(14) -0.43760(12) 0.29356(10) 0.0178(2) Uani 1 1 d . . . . .
H17 H 0.053083 -0.525775 0.317070 0.021 Uiso 1 1 calc R U . . .
C18 C 0.07437(13) -0.34711(12) 0.34924(10) 0.0163(2) Uani 1 1 d . . . . .
C19 C 0.09097(15) -0.35576(13) 0.45713(11) 0.0209(3) Uani 1 1 d . . . . .
H19A H 0.166859 -0.303097 0.453780 0.031 Uiso 1 1 calc R U . . .
H19B H 0.106773 -0.442982 0.485253 0.031 Uiso 1 1 calc R U . . .
H19C H 0.010164 -0.326893 0.503207 0.031 Uiso 1 1 calc R U . . .
C20 C 0.09965(13) -0.11389(12) 0.30697(10) 0.0152(2) Uani 1 1 d . . . . .
H20A H 0.046390 -0.107501 0.379228 0.018 Uiso 1 1 calc R U . . .
H20B H 0.069941 -0.047794 0.257437 0.018 Uiso 1 1 calc R U . . .
C21 C 0.24463(13) -0.09052(12) 0.29726(9) 0.0147(2) Uani 1 1 d . . . . .
C22 C 0.34252(14) -0.17296(12) 0.25857(10) 0.0178(2) Uani 1 1 d . . . . .
H22 H 0.318781 -0.244767 0.235903 0.021 Uiso 1 1 calc R U . . .
C23 C 0.47483(14) -0.15123(13) 0.25276(11) 0.0203(3) Uani 1 1 d . . . . .
H23 H 0.541040 -0.207909 0.226038 0.024 Uiso 1 1 calc R U . . .
C24 C 0.50999(14) -0.04677(14) 0.28600(12) 0.0218(3) Uani 1 1 d . . . . .
H24 H 0.600064 -0.032675 0.283338 0.026 Uiso 1 1 calc R U . . .
C25 C 0.41332(14) 0.03735(13) 0.32325(11) 0.0204(3) Uani 1 1 d . . . . .
H25 H 0.437808 0.109405 0.345171 0.025 Uiso 1 1 calc R U . . .
C26 C 0.28089(13) 0.01658(12) 0.32860(10) 0.0164(2) Uani 1 1 d . . . . .
C27 C 0.17333(15) 0.10694(14) 0.36711(13) 0.0234(3) Uani 1 1 d . . . . .
H27A H 0.135969 0.143425 0.308314 0.028 Uiso 1 1 calc R U . . .
H27B H 0.100842 0.059604 0.423561 0.028 Uiso 1 1 calc R U . . .
C28 C 0.3049(2) 0.35353(17) 0.23547(13) 0.0354(4) Uani 1 1 d . . . . .
H28A H 0.383059 0.309371 0.200903 0.053 Uiso 1 1 calc R U . . .
H28B H 0.321323 0.444174 0.214381 0.053 Uiso 1 1 calc R U . . .
H28C H 0.227589 0.330524 0.214539 0.053 Uiso 1 1 calc R U . . .
C29 C 0.27847(14) 0.31779(13) 0.35208(12) 0.0220(3) Uani 1 1 d . . . . .
C30 C 0.30901(15) 0.37706(14) 0.42469(13) 0.0244(3) Uani 1 1 d . . . . .
H30 H 0.351039 0.456893 0.411815 0.029 Uiso 1 1 calc R U . . .
C31 C 0.26530(14) 0.29535(14) 0.52232(12) 0.0231(3) Uani 1 1 d . . . . .
C32 C 0.27384(18) 0.31319(18) 0.62824(14) 0.0343(4) Uani 1 1 d . . . . .
H32A H 0.231275 0.241475 0.681548 0.051 Uiso 1 1 calc R U . . .
H32B H 0.228436 0.390171 0.645367 0.051 Uiso 1 1 calc R U . . .
H32C H 0.367397 0.319614 0.627153 0.051 Uiso 1 1 calc R U . . .

loop_
_atom_site_aniso_label
_atom_site_aniso_U_11
_atom_site_aniso_U_22
_atom_site_aniso_U_33
_atom_site_aniso_U_23
_atom_site_aniso_U_13
_atom_site_aniso_U_12
Cu1 0.01300(8) 0.01434(7) 0.01291(7) -0.00031(5) -0.00596(5) -0.00131(5)
O1 0.0182(5) 0.0215(5) 0.0204(5) 0.0023(4) -0.0096(4) -0.0059(4)
O2 0.0211(5) 0.0190(4) 0.0301(5) 0.0027(4) -0.0152(4) -0.0048(4)
O3 0.0222(5) 0.0219(5) 0.0164(4) -0.0020(4) -0.0067(4) 0.0060(4)
O4 0.0267(5) 0.0203(5) 0.0156(4) -0.0022(3) -0.0063(4) 0.0045(4)
N1 0.0165(5) 0.0168(5) 0.0128(5) -0.0019(4) -0.0066(4) -0.0011(4)
N2 0.0171(5) 0.0157(5) 0.0131(5) -0.0011(4) -0.0074(4) -0.0010(4)
N3 0.0208(6) 0.0176(5) 0.0219(6) -0.0068(4) -0.0038(4) -0.0003(4)
N4 0.0215(6) 0.0211(5) 0.0220(6) -0.0050(4) -0.0045(5) 0.0025(4)
C1 0.0133(5) 0.0180(5) 0.0152(5) -0.0050(4) -0.0037(4) -0.0011(4)
C2 0.0132(5) 0.0189(6) 0.0159(5) -0.0049(4) -0.0035(4) -0.0022(4)
C3 0.0158(6) 0.0218(6) 0.0182(6) -0.0051(5) -0.0048(5) -0.0006(5)
C4 0.0148(6) 0.0308(7) 0.0255(7) -0.0098(6) -0.0068(5) 0.0000(5)
C5 0.0182(6) 0.0312(7) 0.0270(7) -0.0102(6) -0.0038(5) -0.0080(5)
C6 0.0246(7) 0.0221(6) 0.0264(7) -0.0039(5) -0.0048(6) -0.0077(5)
C7 0.0188(6) 0.0201(6) 0.0222(6) -0.0034(5) -0.0066(5) -0.0024(5)
C8 0.0121(5) 0.0181(5) 0.0172(6) -0.0030(4) -0.0061(4) -0.0019(4)
C9 0.0149(6) 0.0196(6) 0.0175(6) -0.0043(5) -0.0064(5) -0.0010(4)
C10 0.0254(7) 0.0226(6) 0.0201(6) -0.0039(5) -0.0080(5) 0.0028(5)
C11 0.0336(8) 0.0259(7) 0.0282(7) -0.0092(6) -0.0102(6) 0.0091(6)
C12 0.0272(8) 0.0368(8) 0.0245(7) -0.0139(6) -0.0073(6) 0.0057(6)
C13 0.0260(7) 0.0333(8) 0.0176(6) -0.0059(5) -0.0065(5) -0.0006(6)
C14 0.0201(6) 0.0230(6) 0.0187(6) -0.0030(5) -0.0078(5) -0.0011(5)
C15 0.0316(7) 0.0177(6) 0.0198(6) -0.0039(5) -0.0113(5) -0.0020(5)
C16 0.0177(6) 0.0166(6) 0.0156(5) -0.0017(4) -0.0061(5) -0.0007(4)
C17 0.0209(6) 0.0153(5) 0.0167(6) 0.0005(4) -0.0065(5) -0.0010(5)
C18 0.0173(6) 0.0166(5) 0.0146(5) 0.0008(4) -0.0057(4) -0.0005(4)
C19 0.0265(7) 0.0216(6) 0.0157(6) 0.0002(5) -0.0099(5) -0.0001(5)
C20 0.0160(6) 0.0160(5) 0.0152(5) -0.0029(4) -0.0068(4) -0.0007(4)
C21 0.0159(6) 0.0168(5) 0.0115(5) -0.0010(4) -0.0047(4) -0.0007(4)
C22 0.0197(6) 0.0182(6) 0.0165(6) -0.0046(5) -0.0059(5) 0.0004(5)
C23 0.0177(6) 0.0224(6) 0.0208(6) -0.0052(5) -0.0046(5) 0.0030(5)
C24 0.0160(6) 0.0242(6) 0.0252(7) -0.0041(5) -0.0057(5) -0.0011(5)
C25 0.0187(6) 0.0202(6) 0.0239(6) -0.0054(5) -0.0071(5) -0.0028(5)
C26 0.0170(6) 0.0170(6) 0.0155(5) -0.0038(4) -0.0043(4) 0.0001(4)
C27 0.0193(6) 0.0218(6) 0.0317(7) -0.0118(6) -0.0068(6) 0.0005(5)
C28 0.0439(10) 0.0300(8) 0.0236(7) -0.0029(6) 0.0031(7) 0.0057(7)
C29 0.0209(7) 0.0187(6) 0.0235(7) -0.0048(5) -0.0006(5) 0.0018(5)
C30 0.0191(6) 0.0196(6) 0.0342(8) -0.0098(6) -0.0032(6) -0.0005(5)
C31 0.0180(6) 0.0254(7) 0.0297(7) -0.0119(6) -0.0089(5) 0.0060(5)
C32 0.0304(8) 0.0464(10) 0.0363(9) -0.0211(8) -0.0186(7) 0.0118(7)

loop_
_atom_type_symbol
_atom_type_description
_atom_type_scat_dispersion_real
_atom_type_scat_dispersion_imag
_atom_type_scat_source
C C 0.0033 0.0016 'International Tables Vol C Tables 4.2.6.8 and 6.1.1.4'
H H 0.0000 0.0000 'International Tables Vol C Tables 4.2.6.8 and 6.1.1.4'
Cu Cu 0.3201 1.2651 'International Tables Vol C Tables 4.2.6.8 and 6.1.1.4'
N N 0.0061 0.0033 'International Tables Vol C Tables 4.2.6.8 and 6.1.1.4'
O O 0.0106 0.0060 'International Tables Vol C Tables 4.2.6.8 and 6.1.1.4'

loop_
_geom_angle_atom_site_label_1
_geom_angle_atom_site_label_2
_geom_angle_atom_site_label_3
_geom_angle
_geom_angle_site_symmetry_1
_geom_angle_site_symmetry_3
_geom_angle_publ_flag
O1 Cu1 Cu1 83.83(5) . 2 ?
O1 Cu1 O3 88.87(6) . . ?
O1 Cu1 O4 90.02(6) . 2 ?
O1 Cu1 N1 98.02(6) . . ?
O2 Cu1 Cu1 83.37(6) 2 2 ?
O2 Cu1 O1 167.21(4) 2 . ?
O2 Cu1 O3 89.60(6) 2 . ?
O2 Cu1 O4 88.65(6) 2 2 ?
O2 Cu1 N1 94.77(6) 2 . ?
O3 Cu1 Cu1 82.34(5) . 2 ?
O3 Cu1 N1 96.95(6) . . ?
O4 Cu1 Cu1 84.79(5) 2 2 ?
O4 Cu1 O3 167.12(4) 2 . ?
O4 Cu1 N1 95.91(6) 2 . ?
N1 Cu1 Cu1 178.01(3) . 2 ?
C1 O1 Cu1 123.04(9) . . ?
C1 O2 Cu1 123.92(10) . 2 ?
C8 O3 Cu1 124.66(9) . . ?
C8 O4 Cu1 122.50(9) . 2 ?
N2 N1 Cu1 123.99(9) . . ?
C16 N1 Cu1 129.76(9) . . ?
C16 N1 N2 105.29(11) . . ?
N1 N2 C20 121.74(11) . . ?
C18 N2 N1 111.99(11) . . ?
C18 N2 C20 125.96(11) . . ?
N4 N3 C27 118.80(12) . . ?
C29 N3 N4 112.68(12) . . ?
C29 N3 C27 128.30(13) . . ?
C31 N4 N3 104.57(13) . . ?
O1 C1 O2 125.82(13) . . ?
O1 C1 C2 117.84(12) . . ?
O2 C1 C2 116.32(12) . . ?
C3 C2 C1 120.28(12) . . ?
C3 C2 C7 119.92(13) . . ?
C7 C2 C1 119.69(12) . . ?
C2 C3 H3 120.1 . . ?
C4 C3 C2 119.88(14) . . ?
C4 C3 H3 120.1 . . ?
C3 C4 H4 119.9 . . ?
C5 C4 C3 120.10(14) . . ?
C5 C4 H4 119.9 . . ?
C4 C5 H5 119.9 . . ?
C4 C5 C6 120.13(14) . . ?
C6 C5 H5 119.9 . . ?
C5 C6 H6 120.0 . . ?
C7 C6 C5 119.97(14) . . ?
C7 C6 H6 120.0 . . ?
C2 C7 H7 120.0 . . ?
C6 C7 C2 119.92(14) . . ?
C6 C7 H7 120.0 . . ?
O3 C8 C9 117.48(12) . . ?
O4 C8 O3 125.42(13) . . ?
O4 C8 C9 117.10(12) . . ?
C10 C9 C8 119.74(12) . . ?
C14 C9 C8 120.52(12) . . ?
C14 C9 C10 119.73(13) . . ?
C9 C10 H10 119.9 . . ?
C11 C10 C9 120.11(14) . . ?
C11 C10 H10 119.9 . . ?
C10 C11 H11 120.0 . . ?
C12 C11 C10 119.98(15) . . ?
C12 C11 H11 120.0 . . ?
C11 C12 H12 119.9 . . ?
C13 C12 C11 120.23(15) . . ?
C13 C12 H12 119.9 . . ?
C12 C13 H13 119.9 . . ?
C12 C13 C14 120.19(14) . . ?
C14 C13 H13 119.9 . . ?
C9 C14 H14 120.1 . . ?
C13 C14 C9 119.75(14) . . ?
C13 C14 H14 120.1 . . ?
H15A C15 H15B 109.5 . . ?
H15A C15 H15C 109.5 . . ?
H15B C15 H15C 109.5 . . ?
C16 C15 H15A 109.5 . . ?
C16 C15 H15B 109.5 . . ?
C16 C15 H15C 109.5 . . ?
N1 C16 C15 122.44(12) . . ?
N1 C16 C17 110.44(12) . . ?
C17 C16 C15 127.11(12) . . ?
C16 C17 H17 127.0 . . ?
C18 C17 C16 105.97(12) . . ?
C18 C17 H17 127.0 . . ?
N2 C18 C17 106.30(12) . . ?
N2 C18 C19 121.71(12) . . ?
C17 C18 C19 131.99(12) . . ?
C18 C19 H19A 109.5 . . ?
C18 C19 H19B 109.5 . . ?
C18 C19 H19C 109.5 . . ?
H19A C19 H19B 109.5 . . ?
H19A C19 H19C 109.5 . . ?
H19B C19 H19C 109.5 . . ?
N2 C20 H20A 108.9 . . ?
N2 C20 H20B 108.9 . . ?
N2 C20 C21 113.20(11) . . ?
H20A C20 H20B 107.8 . . ?
C21 C20 H20A 108.9 . . ?
C21 C20 H20B 108.9 . . ?
C22 C21 C20 121.59(12) . . ?
C22 C21 C26 119.32(13) . . ?
C26 C21 C20 119.09(12) . . ?
C21 C22 H22 119.7 . . ?
C23 C22 C21 120.62(13) . . ?
C23 C22 H22 119.7 . . ?
C22 C23 H23 120.0 . . ?
C24 C23 C22 119.93(13) . . ?
C24 C23 H23 120.0 . . ?
C23 C24 H24 120.0 . . ?
C23 C24 C25 119.96(13) . . ?
C25 C24 H24 120.0 . . ?
C24 C25 H25 119.8 . . ?
C24 C25 C26 120.37(13) . . ?
C26 C25 H25 119.8 . . ?
C21 C26 C27 118.35(12) . . ?
C25 C26 C21 119.77(13) . . ?
C25 C26 C27 121.88(12) . . ?
N3 C27 C26 114.31(12) . . ?
N3 C27 H27A 108.7 . . ?
N3 C27 H27B 108.7 . . ?
C26 C27 H27A 108.7 . . ?
C26 C27 H27B 108.7 . . ?
H27A C27 H27B 107.6 . . ?
H28A C28 H28B 109.5 . . ?
H28A C28 H28C 109.5 . . ?
H28B C28 H28C 109.5 . . ?
C29 C28 H28A 109.5 . . ?
C29 C28 H28B 109.5 . . ?
C29 C28 H28C 109.5 . . ?
N3 C29 C28 122.57(15) . . ?
N3 C29 C30 105.83(13) . . ?
C30 C29 C28 131.57(15) . . ?
C29 C30 H30 127.0 . . ?
C29 C30 C31 105.97(13) . . ?
C31 C30 H30 127.0 . . ?
N4 C31 C30 110.95(14) . . ?
N4 C31 C32 120.46(15) . . ?
C30 C31 C32 128.60(15) . . ?
C31 C32 H32A 109.5 . . ?
C31 C32 H32B 109.5 . . ?
C31 C32 H32C 109.5 . . ?
H32A C32 H32B 109.5 . . ?
H32A C32 H32C 109.5 . . ?
H32B C32 H32C 109.5 . . ?

loop_
_geom_bond_atom_site_label_1
_geom_bond_atom_site_label_2
_geom_bond_distance
_geom_bond_site_symmetry_2
_geom_bond_publ_flag
Cu1 Cu1 2.6845(15) 2 ?
Cu1 O1 1.9659(14) . ?
Cu1 O2 1.9574(13) 2 ?
Cu1 O3 1.9831(15) . ?
Cu1 O4 1.9700(14) 2 ?
Cu1 N1 2.1919(16) . ?
O1 C1 1.2602(18) . ?
O2 C1 1.2642(17) . ?
O3 C8 1.2627(17) . ?
O4 C8 1.2592(17) . ?
N1 N2 1.3629(15) . ?
N1 C16 1.3366(18) . ?
N2 C18 1.3530(18) . ?
N2 C20 1.4502(18) . ?
N3 N4 1.3624(17) . ?
N3 C27 1.4454(19) . ?
N3 C29 1.357(2) . ?
N4 C31 1.330(2) . ?
C1 C2 1.4962(19) . ?
C2 C3 1.391(2) . ?
C2 C7 1.398(2) . ?
C3 H3 0.9500 . ?
C3 C4 1.390(2) . ?
C4 H4 0.9500 . ?
C4 C5 1.387(2) . ?
C5 H5 0.9500 . ?
C5 C6 1.393(2) . ?
C6 H6 0.9500 . ?
C6 C7 1.386(2) . ?
C7 H7 0.9500 . ?
C8 C9 1.500(2) . ?
C9 C10 1.397(2) . ?
C9 C14 1.3949(19) . ?
C10 H10 0.9500 . ?
C10 C11 1.390(2) . ?
C11 H11 0.9500 . ?
C11 C12 1.387(2) . ?
C12 H12 0.9500 . ?
C12 C13 1.387(2) . ?
C13 H13 0.9500 . ?
C13 C14 1.394(2) . ?
C14 H14 0.9500 . ?
C15 H15A 0.9800 . ?
C15 H15B 0.9800 . ?
C15 H15C 0.9800 . ?
C15 C16 1.4996(19) . ?
C16 C17 1.4039(19) . ?
C17 H17 0.9500 . ?
C17 C18 1.379(2) . ?
C18 C19 1.4924(19) . ?
C19 H19A 0.9800 . ?
C19 H19B 0.9800 . ?
C19 H19C 0.9800 . ?
C20 H20A 0.9900 . ?
C20 H20B 0.9900 . ?
C20 C21 1.5126(19) . ?
C21 C22 1.391(2) . ?
C21 C26 1.4027(19) . ?
C22 H22 0.9500 . ?
C22 C23 1.391(2) . ?
C23 H23 0.9500 . ?
C23 C24 1.386(2) . ?
C24 H24 0.9500 . ?
C24 C25 1.391(2) . ?
C25 H25 0.9500 . ?
C25 C26 1.392(2) . ?
C26 C27 1.513(2) . ?
C27 H27A 0.9900 . ?
C27 H27B 0.9900 . ?
C28 H28A 0.9800 . ?
C28 H28B 0.9800 . ?
C28 H28C 0.9800 . ?
C28 C29 1.492(2) . ?
C29 C30 1.372(2) . ?
C30 H30 0.9500 . ?
C30 C31 1.410(2) . ?
C31 C32 1.497(2) . ?
C32 H32A 0.9800 . ?
C32 H32B 0.9800 . ?
C32 H32C 0.9800 . ?

loop_
_geom_torsion_atom_site_label_1
_geom_torsion_atom_site_label_2
_geom_torsion_atom_site_label_3
_geom_torsion_atom_site_label_4
_geom_torsion
_geom_torsion_site_symmetry_1
_geom_torsion_site_symmetry_2
_geom_torsion_site_symmetry_3
_geom_torsion_site_symmetry_4
_geom_torsion_publ_flag
Cu1 O1 C1 O2 1.39(19) . . . . ?
Cu1 O1 C1 C2 -177.29(8) . . . . ?
Cu1 O2 C1 O1 -1.6(2) 2 . . . ?
Cu1 O2 C1 C2 177.05(8) 2 . . . ?
Cu1 O3 C8 O4 6.95(19) . . . . ?
Cu1 O3 C8 C9 -172.96(8) . . . . ?
Cu1 O4 C8 O3 -6.42(19) 2 . . . ?
Cu1 O4 C8 C9 173.49(8) 2 . . . ?
Cu1 N1 N2 C18 170.61(9) . . . . ?
Cu1 N1 N2 C20 -15.51(16) . . . . ?
Cu1 N1 C16 C15 10.12(19) . . . . ?
Cu1 N1 C16 C17 -169.37(9) . . . . ?
O1 C1 C2 C3 14.85(18) . . . . ?
O1 C1 C2 C7 -168.94(12) . . . . ?
O2 C1 C2 C3 -163.96(12) . . . . ?
O2 C1 C2 C7 12.26(18) . . . . ?
O3 C8 C9 C10 176.13(13) . . . . ?
O3 C8 C9 C14 -4.51(19) . . . . ?
O4 C8 C9 C10 -3.79(19) . . . . ?
O4 C8 C9 C14 175.57(12) . . . . ?
N1 N2 C18 C17 -0.93(15) . . . . ?
N1 N2 C18 C19 178.77(12) . . . . ?
N1 N2 C20 C21 -99.25(14) . . . . ?
N1 C16 C17 C18 -0.11(16) . . . . ?
N2 N1 C16 C15 179.06(12) . . . . ?
N2 N1 C16 C17 -0.43(15) . . . . ?
N2 C20 C21 C22 7.37(17) . . . . ?
N2 C20 C21 C26 -172.27(11) . . . . ?
N3 N4 C31 C30 -0.26(16) . . . . ?
N3 N4 C31 C32 179.33(13) . . . . ?
N3 C29 C30 C31 0.98(16) . . . . ?
N4 N3 C27 C26 -91.00(16) . . . . ?
N4 N3 C29 C28 176.87(14) . . . . ?
N4 N3 C29 C30 -1.22(16) . . . . ?
C1 C2 C3 C4 173.48(12) . . . . ?
C1 C2 C7 C6 -175.01(13) . . . . ?
C2 C3 C4 C5 1.8(2) . . . . ?
C3 C2 C7 C6 1.2(2) . . . . ?
C3 C4 C5 C6 0.6(2) . . . . ?
C4 C5 C6 C7 -2.1(2) . . . . ?
C5 C6 C7 C2 1.2(2) . . . . ?
C7 C2 C3 C4 -2.7(2) . . . . ?
C8 C9 C10 C11 179.58(14) . . . . ?
C8 C9 C14 C13 -179.11(13) . . . . ?
C9 C10 C11 C12 -0.5(2) . . . . ?
C10 C9 C14 C13 0.3(2) . . . . ?
C10 C11 C12 C13 0.3(3) . . . . ?
C11 C12 C13 C14 0.1(2) . . . . ?
C12 C13 C14 C9 -0.4(2) . . . . ?
C14 C9 C10 C11 0.2(2) . . . . ?
C15 C16 C17 C18 -179.58(13) . . . . ?
C16 N1 N2 C18 0.86(14) . . . . ?
C16 N1 N2 C20 174.74(11) . . . . ?
C16 C17 C18 N2 0.62(15) . . . . ?
C16 C17 C18 C19 -179.04(14) . . . . ?
C18 N2 C20 C21 73.74(16) . . . . ?
C20 N2 C18 C17 -174.51(12) . . . . ?
C20 N2 C18 C19 5.2(2) . . . . ?
C20 C21 C22 C23 -178.39(12) . . . . ?
C20 C21 C26 C25 177.99(12) . . . . ?
C20 C21 C26 C27 -2.28(18) . . . . ?
C21 C22 C23 C24 0.2(2) . . . . ?
C21 C26 C27 N3 174.37(12) . . . . ?
C22 C21 C26 C25 -1.67(19) . . . . ?
C22 C21 C26 C27 178.07(12) . . . . ?
C22 C23 C24 C25 -1.2(2) . . . . ?
C23 C24 C25 C26 0.8(2) . . . . ?
C24 C25 C26 C21 0.7(2) . . . . ?
C24 C25 C26 C27 -179.06(13) . . . . ?
C25 C26 C27 N3 -5.9(2) . . . . ?
C26 C21 C22 C23 1.25(19) . . . . ?
C27 N3 N4 C31 176.04(12) . . . . ?
C27 N3 C29 C28 2.3(2) . . . . ?
C27 N3 C29 C30 -175.76(14) . . . . ?
C28 C29 C30 C31 -176.87(16) . . . . ?
C29 N3 N4 C31 0.92(16) . . . . ?
C29 N3 C27 C26 83.25(19) . . . . ?
C29 C30 C31 N4 -0.46(17) . . . . ?
C29 C30 C31 C32 179.99(15) . . . . ?
